data_2017286
loop_
_publ_author_name
'Bek\"o, S\'andor L.'
'Bats, Jan W.'
'Schmidt, Martin U.'

_publ_section_title
;
 Two new cobalt(II) fumarates and a redetermination of
 tetraaquacobalt(II) fumarate monohydrate
;
_journal_coeditor_code FG3108
_journal_issue 9
_journal_name_full 'Acta Crystallographica Section C'
_journal_page_first m347
_journal_page_last m351
_journal_paper_doi 10.1107/S0108270109030510
_journal_volume 65
_journal_year 2009
_chemical_formula_iupac '[Co (C4 H2 O4) (C H4 O)2]'
_chemical_formula_moiety 'C6 H10 Co O6'
_chemical_formula_sum 'C6 H10 Co O6'
_chemical_formula_weight 237.07
_chemical_name_common 'cobalt(II) fumarate methanol disolvate'
_chemical_name_systematic
;
poly[\m~4~-fumarato-dimethanolcobalt(II)]
;
_space_group_IT_number 15
_symmetry_cell_setting monoclinic
_symmetry_space_group_name_Hall '-C 2yc'
_symmetry_space_group_name_H-M 'C 1 2/c 1'
_atom_sites_solution_hydrogens geom
_atom_sites_solution_primary direct
_atom_sites_solution_secondary difmap
_audit_creation_method SHELXL-97
_cell_angle_alpha 90.00
_cell_angle_beta 115.73(2)
_cell_angle_gamma 90.00
_cell_formula_units_Z 4
_cell_length_a 15.547(4)
_cell_length_b 7.020(2)
_cell_length_c 8.2270(13)
_cell_measurement_reflns_used 80
_cell_measurement_temperature 165(2)
_cell_measurement_theta_max 23
_cell_measurement_theta_min 3
_cell_volume 808.9(4)
_computing_cell_refinement 'SMART (Siemens, 1995)'
_computing_data_collection 'SMART (Siemens, 1995)'
_computing_data_reduction 'SAINT (Siemens, 1995)'
_computing_molecular_graphics 'SHELXTL (Sheldrick, 2008)'
_computing_publication_material 'SHELXL97 (Sheldrick, 2008)'
_computing_structure_refinement 'SHELXL97 (Sheldrick, 2008)'
_computing_structure_solution 'SHELXS97 (Sheldrick, 2008)'
_diffrn_ambient_temperature 165(2)
_diffrn_measured_fraction_theta_full 0.990
_diffrn_measured_fraction_theta_max 0.962
_diffrn_measurement_device_type 'Siemens SMART 1K CCD'
_diffrn_measurement_method \w
_diffrn_radiation_monochromator graphite
_diffrn_radiation_source 'normal-focus sealed tube'
_diffrn_radiation_type MoK\a
_diffrn_radiation_wavelength 0.71073
_diffrn_reflns_av_R_equivalents 0.0246
_diffrn_reflns_av_sigmaI/netI 0.0213
_diffrn_reflns_limit_h_max 23
_diffrn_reflns_limit_h_min -23
_diffrn_reflns_limit_k_max 11
_diffrn_reflns_limit_k_min -10
_diffrn_reflns_limit_l_max 12
_diffrn_reflns_limit_l_min -12
_diffrn_reflns_number 7132
_diffrn_reflns_theta_full 33.64
_diffrn_reflns_theta_max 34.17
_diffrn_reflns_theta_min 2.91
_diffrn_standards_decay_% 0.0
_diffrn_standards_interval_time 1200
_diffrn_standards_number 132
_exptl_absorpt_coefficient_mu 2.117
_exptl_absorpt_correction_T_max 0.602
_exptl_absorpt_correction_T_min 0.530
_exptl_absorpt_correction_type multi-scan
_exptl_absorpt_process_details '(SADABS; Sheldrick, 2000)'
_exptl_crystal_colour red
_exptl_crystal_density_diffrn 1.947
_exptl_crystal_density_method 'not measured'
_exptl_crystal_description prism
_exptl_crystal_F_000 484
_exptl_crystal_size_max 0.40
_exptl_crystal_size_mid 0.26
_exptl_crystal_size_min 0.24
_refine_diff_density_max 0.482
_refine_diff_density_min -0.635
_refine_ls_extinction_method none
_refine_ls_goodness_of_fit_ref 1.009
_refine_ls_hydrogen_treatment mixed
_refine_ls_matrix_type full
_refine_ls_number_parameters 70
_refine_ls_number_reflns 1611
_refine_ls_number_restraints 0
_refine_ls_restrained_S_all 1.009
_refine_ls_R_factor_all 0.0282
_refine_ls_R_factor_gt 0.0226
_refine_ls_shift/su_max 0.000
_refine_ls_shift/su_mean 0.000
_refine_ls_structure_factor_coef Fsqd
_refine_ls_weighting_details 'calc w=1/[\s\^2\^(Fo\^2\^)+(0.03P)\^2\^+1.1P] where P=(Fo\^2\^+2Fc\^2\^)/3'
_refine_ls_weighting_scheme calc
_refine_ls_wR_factor_gt 0.0581
_refine_ls_wR_factor_ref 0.0608
_reflns_number_gt 1402
_reflns_number_total 1611
_reflns_threshold_expression I>2\s(I)
_cod_data_source_file fg3108.cif
_cod_data_source_block II
_cod_original_sg_symbol_H-M 'C 2/c'
_cod_database_code 2017286
_cod_database_fobs_code 2017286

loop_
_symmetry_equiv_pos_as_xyz
'x, y, z'
'-x, y, -z+1/2'
'x+1/2, y+1/2, z'
'-x+1/2, y+1/2, -z+1/2'
'-x, -y, -z'
'x, -y, z-1/2'
'-x+1/2, -y+1/2, -z'
'x+1/2, -y+1/2, z-1/2'

loop_
_atom_site_type_symbol
_atom_site_label
_atom_site_fract_x
_atom_site_fract_y
_atom_site_fract_z
_atom_site_U_iso_or_equiv
_atom_site_adp_type
_atom_site_calc_flag
_atom_site_refinement_flags
_atom_site_occupancy
_atom_site_disorder_assembly
_atom_site_disorder_group
Co Co1 0.2500 0.2500 0.5000 0.00897(6) Uani d S 1 . .
O O1 0.36063(6) 0.15407(13) 0.74360(11) 0.01288(16) Uani d . 1 . .
O O2 0.29011(6) -0.06569(13) 0.84046(12) 0.01423(17) Uani d . 1 . .
O O3 0.16082(6) 0.04138(14) 0.51795(12) 0.01573(17) Uani d . 1 . .
C C1 0.36385(7) 0.02119(16) 0.84867(14) 0.01062(18) Uani d . 1 . .
C C2 0.45934(8) -0.04100(17) 0.99018(15) 0.01236(19) Uani d . 1 . .
C C3 0.11717(17) -0.1002(3) 0.3861(2) 0.0453(5) Uani d . 1 . .
H H3B 0.0890 -0.0414 0.2662 0.068 Uiso calc R 1 . .
H H3C 0.0671 -0.1635 0.4082 0.068 Uiso calc R 1 . .
H H3D 0.1651 -0.1942 0.3923 0.068 Uiso calc R 1 . .
H H2A 0.4577(13) -0.141(3) 1.059(3) 0.021(4) Uiso d . 1 . .
H H3A 0.1913(15) -0.014(3) 0.617(3) 0.037(6) Uiso d . 1 . .

loop_
_atom_site_aniso_label
_atom_site_aniso_U_11
_atom_site_aniso_U_22
_atom_site_aniso_U_33
_atom_site_aniso_U_12
_atom_site_aniso_U_13
_atom_site_aniso_U_23
Co1 0.00782(9) 0.00962(10) 0.00845(10) 0.00060(7) 0.00259(7) 0.00051(7)
O1 0.0098(3) 0.0146(4) 0.0123(3) 0.0009(3) 0.0030(3) 0.0048(3)
O2 0.0095(3) 0.0177(4) 0.0137(4) -0.0027(3) 0.0034(3) 0.0040(3)
O3 0.0154(4) 0.0167(4) 0.0128(4) -0.0018(3) 0.0040(3) 0.0029(3)
C1 0.0093(4) 0.0118(5) 0.0101(4) 0.0008(3) 0.0035(3) 0.0005(4)
C2 0.0095(4) 0.0136(5) 0.0125(4) 0.0016(4) 0.0035(3) 0.0042(4)
C3 0.0638(13) 0.0432(10) 0.0247(8) -0.0354(10) 0.0153(8) -0.0086(7)

loop_
_atom_type_symbol
_atom_type_description
_atom_type_scat_dispersion_real
_atom_type_scat_dispersion_imag
_atom_type_scat_source
C C 0.0033 0.0016 'International Tables Vol C Tables 4.2.6.8 and 6.1.1.4'
H H 0.0000 0.0000 'International Tables Vol C Tables 4.2.6.8 and 6.1.1.4'
O O 0.0106 0.0060 'International Tables Vol C Tables 4.2.6.8 and 6.1.1.4'
Co Co 0.3494 0.9721 'International Tables Vol C Tables 4.2.6.8 and 6.1.1.4'

loop_
_geom_angle_atom_site_label_1
_geom_angle_atom_site_label_2
_geom_angle_atom_site_label_3
_geom_angle_site_symmetry_1
_geom_angle_site_symmetry_3
_geom_angle
_geom_angle_publ_flag
O3 Co1 O3 . 7_556 180.00(5) ?
O3 Co1 O1 . 7_556 89.91(4) ?
O3 Co1 O1 7_556 7_556 90.09(4) ?
O3 Co1 O1 . . 90.09(4) ?
O3 Co1 O1 7_556 . 89.91(4) ?
O1 Co1 O1 7_556 . 180.00(5) ?
O3 Co1 O2 . 4_556 90.08(4) ?
O3 Co1 O2 7_556 4_556 89.92(4) ?
O1 Co1 O2 7_556 4_556 93.20(4) ?
O1 Co1 O2 . 4_556 86.80(4) ?
O3 Co1 O2 . 6 89.92(4) ?
O3 Co1 O2 7_556 6 90.08(4) ?
O1 Co1 O2 7_556 6 86.80(4) ?
O1 Co1 O2 . 6 93.20(4) ?
O2 Co1 O2 4_556 6 180.0 ?
C1 O1 Co1 . . 131.57(7) ?
C1 O2 Co1 . 4_546 139.36(8) ?
C3 O3 Co1 . . 123.99(10) ?
C3 O3 H3A . . 107.4(16) ?
Co1 O3 H3A . . 106.6(15) ?
O1 C1 O2 . . 123.51(10) ?
O1 C1 C2 . . 118.68(10) ?
O2 C1 C2 . . 117.80(10) ?
C2 C2 C1 5_657 . 122.37(13) ?
C2 C2 H2A 5_657 . 122.7(11) ?
C1 C2 H2A . . 114.9(11) ?
O3 C3 H3B . . 109.5 ?
O3 C3 H3C . . 109.5 ?
H3B C3 H3C . . 109.5 ?
O3 C3 H3D . . 109.5 ?
H3B C3 H3D . . 109.5 ?
H3C C3 H3D . . 109.5 ?

loop_
_geom_bond_atom_site_label_1
_geom_bond_atom_site_label_2
_geom_bond_site_symmetry_2
_geom_bond_distance
_geom_bond_publ_flag
Co1 O3 . 2.0656(10) ?
Co1 O3 7_556 2.0657(10) ?
Co1 O1 7_556 2.1060(10) ?
Co1 O1 . 2.1060(10) ?
Co1 O2 4_556 2.1204(9) ?
Co1 O2 6 2.1205(9) ?
O1 C1 . 1.2579(14) ?
O2 C1 . 1.2742(13) ?
O2 Co1 4_546 2.1204(9) ?
O3 C3 . 1.409(2) ?
O3 H3A . 0.84(2) ?
C1 C2 . 1.4998(16) ?
C2 C2 5_657 1.334(2) ?
C2 H2A . 0.91(2) ?
C3 H3B . 0.9800 ?
C3 H3C . 0.9800 ?
C3 H3D . 0.9800 ?

loop_
_geom_hbond_atom_site_label_D
_geom_hbond_atom_site_label_H
_geom_hbond_atom_site_label_A
_geom_hbond_site_symmetry_D
_geom_hbond_site_symmetry_H
_geom_hbond_site_symmetry_A
_geom_hbond_distance_DH
_geom_hbond_distance_HA
_geom_hbond_distance_DA
_geom_hbond_angle_DHA
_geom_hbond_publ_flag
O3 H3A O2 . . 1_555 0.84(2) 1.85(2) 2.6485(15) 159(2) yes
C2 H2A O1 . . 6_556 0.91(2) 2.57(2) 3.1796(18) 125.4(17) yes

loop_
_geom_torsion_atom_site_label_1
_geom_torsion_atom_site_label_2
_geom_torsion_atom_site_label_3
_geom_torsion_atom_site_label_4
_geom_torsion_site_symmetry_1
_geom_torsion_site_symmetry_2
_geom_torsion_site_symmetry_3
_geom_torsion_site_symmetry_4
_geom_torsion
_geom_torsion_publ_flag
O3 Co1 O1 C1 . . . . -0.17(11) ?
O3 Co1 O1 C1 7_556 . . . 179.83(11) ?
O2 Co1 O1 C1 4_556 . . . 89.91(11) ?
O2 Co1 O1 C1 6 . . . -90.09(11) ?
O1 Co1 O3 C3 7_556 . . . 58.97(15) ?
O1 Co1 O3 C3 . . . . -121.03(15) ?
O2 Co1 O3 C3 4_556 . . . 152.16(15) ?
O2 Co1 O3 C3 6 . . . -27.84(15) ?
Co1 O1 C1 O2 . . . . -12.96(18) ?
Co1 O1 C1 C2 . . . . 166.26(8) ?
Co1 O2 C1 O1 4_546 . . . -164.89(9) ?
Co1 O2 C1 C2 4_546 . . . 15.89(18) ?
O1 C1 C2 C2 . . . 5_657 0.8(2) ?
O2 C1 C2 C2 . . . 5_657 -179.93(15) ?
